data_1518272
loop_
_publ_author_name
'Cai, Pei-Jun'
'Wang, Yi'
'Liu, Cheng-Hang'
'Yu, Zhi-Xiang'

_publ_section_title
;
 Gold(I)-catalyzed polycyclization of linear dienediynes to seven-membered
 ring-containing polycycles via tandem cyclopropanation/Cope
 rearrangement/C-H activation.
;
_journal_issue 22
_journal_name_full 'Organic letters'
_journal_page_first 5898
_journal_page_last 5901
_journal_paper_doi 10.1021/ol5028706
_journal_volume 16
_journal_year 2014
_chemical_formula_sum 'C22 H27 N O2 S'
_chemical_formula_weight 369.51
_chemical_name_systematic
; 
 ? 
;
_space_group_IT_number 2
_symmetry_cell_setting triclinic
_symmetry_space_group_name_Hall '-P 1'
_symmetry_space_group_name_H-M 'P -1'
_atom_sites_solution_hydrogens geom
_atom_sites_solution_primary direct
_atom_sites_solution_secondary difmap
_audit_creation_method SHELXL-97
_cell_angle_alpha 85.723(7)
_cell_angle_beta 89.400(9)
_cell_angle_gamma 85.923(8)
_cell_formula_units_Z 4
_cell_length_a 8.531(2)
_cell_length_b 11.497(3)
_cell_length_c 20.128(6)
_cell_measurement_reflns_used 6473
_cell_measurement_temperature 113(2)
_cell_measurement_theta_max 27.9
_cell_measurement_theta_min 1.8
_cell_volume 1963.7(9)
_computing_cell_refinement CrystalClear
_computing_data_collection CrystalClear
_computing_data_reduction CrystalClear
_computing_molecular_graphics 'Bruker SHELXTL'
_computing_publication_material 'CrystalStructure 3.8'
_computing_structure_refinement 'SHELXL-97 (Sheldrick, 1997)'
_computing_structure_solution 'SHELXS-97 (Sheldrick, 1990)'
_diffrn_ambient_temperature 113(2)
_diffrn_detector_area_resol_mean 14.22
_diffrn_measured_fraction_theta_full 0.986
_diffrn_measured_fraction_theta_max 0.986
_diffrn_measurement_device_type 'Rigaku Saturn724 CCD'
_diffrn_measurement_method '\w and \f scans'
_diffrn_radiation_monochromator multilayer
_diffrn_radiation_source 'rotating anode'
_diffrn_radiation_type MoK\a
_diffrn_radiation_wavelength 0.71073
_diffrn_reflns_av_R_equivalents 0.0469
_diffrn_reflns_av_sigmaI/netI 0.0783
_diffrn_reflns_limit_h_max 11
_diffrn_reflns_limit_h_min -10
_diffrn_reflns_limit_k_max 13
_diffrn_reflns_limit_k_min -15
_diffrn_reflns_limit_l_max 26
_diffrn_reflns_limit_l_min -26
_diffrn_reflns_number 20907
_diffrn_reflns_theta_full 27.89
_diffrn_reflns_theta_max 27.89
_diffrn_reflns_theta_min 1.78
_diffrn_standards_decay_% 0
_diffrn_standards_interval_count 0
_diffrn_standards_interval_time 0
_diffrn_standards_number 0
_exptl_absorpt_coefficient_mu 0.181
_exptl_absorpt_correction_T_max 0.9787
_exptl_absorpt_correction_T_min 0.9648
_exptl_absorpt_correction_type multi-scan
_exptl_absorpt_process_details CrystalClear
_exptl_crystal_colour Colorless
_exptl_crystal_density_diffrn 1.250
_exptl_crystal_density_method 'not measured'
_exptl_crystal_description Prism
_exptl_crystal_F_000 792
_exptl_crystal_size_max 0.20
_exptl_crystal_size_mid 0.18
_exptl_crystal_size_min 0.12
_refine_diff_density_max 0.240
_refine_diff_density_min -0.390
_refine_diff_density_rms 0.048
_refine_ls_extinction_method none
_refine_ls_goodness_of_fit_ref 1.023
_refine_ls_hydrogen_treatment constr
_refine_ls_matrix_type full
_refine_ls_number_parameters 475
_refine_ls_number_reflns 9255
_refine_ls_number_restraints 0
_refine_ls_restrained_S_all 1.023
_refine_ls_R_factor_all 0.0767
_refine_ls_R_factor_gt 0.0470
_refine_ls_shift/su_max 0.001
_refine_ls_shift/su_mean 0.000
_refine_ls_structure_factor_coef Fsqd
_refine_ls_weighting_details 'calc w=1/[\s^2^(Fo^2^)+(0.0300P)^2^+0.0000P] where P=(Fo^2^+2Fc^2^)/3'
_refine_ls_weighting_scheme calc
_refine_ls_wR_factor_gt 0.0875
_refine_ls_wR_factor_ref 0.0971
_reflns_number_gt 6058
_reflns_number_total 9255
_reflns_threshold_expression >2sigma(I)
_cod_data_source_file ol5028706_si_002.cif
_cod_data_source_block shelx
_cod_depositor_comments
;
The following automatic conversions were performed:

'_symmetry_cell_setting' value 'Triclinic' changed to 'triclinic'
according to
/home/saulius/struct/COD-crude-data--automatic-downloads/rss-feeds/ACS/lib/dictionaries/cif_core.dic
dictionary named 'cif_core.dic' version 2.4.2 from
2011-04-26.

'_exptl_absorpt_correction_type' value 'MULTI-SCAN'
changed to 'multi-scan' according to
/home/saulius/struct/COD-crude-data--automatic-downloads/rss-feeds/ACS/lib/dictionaries/cif_core.dic
dictionary named 'cif_core.dic' version 2.4.2 from
2011-04-26.

'_refine_ls_hydrogen_treatment' value 'CONSTR' changed
to 'constr' according to
/home/saulius/struct/COD-crude-data--automatic-downloads/rss-feeds/ACS/lib/dictionaries/cif_core.dic
dictionary named 'cif_core.dic' version 2.4.2 from 2011-04-26.

Automatic conversion script
Id: cif_fix_values 2935 2014-11-11 08:27:57Z andrius 

 Adding full bibliography for 1518272.cif.
;
_cod_original_cell_volume 1963.6(10)
_cod_original_sg_symbol_H-M P-1
_cod_database_code 1518272

loop_
_symmetry_equiv_pos_as_xyz
'x, y, z'
'-x, -y, -z'

loop_
_atom_site_label
_atom_site_type_symbol
_atom_site_fract_x
_atom_site_fract_y
_atom_site_fract_z
_atom_site_U_iso_or_equiv
_atom_site_adp_type
_atom_site_occupancy
_atom_site_symmetry_multiplicity
_atom_site_calc_flag
_atom_site_refinement_flags
S1 S 0.20921(6) 0.80003(4) 0.12527(2) 0.02986(12) Uani 1 1 d .
S2 S 0.69860(6) 0.86380(4) 0.30933(3) 0.03943(14) Uani 1 1 d .
O1 O 0.12226(14) 0.74612(10) 0.07660(6) 0.0367(3) Uani 1 1 d .
O2 O 0.14269(14) 0.90022(10) 0.15634(6) 0.0369(3) Uani 1 1 d .
O3 O 0.57959(16) 0.84340(12) 0.35845(7) 0.0516(4) Uani 1 1 d .
O4 O 0.67389(17) 0.95533(10) 0.25759(7) 0.0525(4) Uani 1 1 d .
N1 N 0.24829(17) 0.69905(11) 0.18548(6) 0.0273(3) Uani 1 1 d .
N2 N 0.73206(17) 0.74230(11) 0.27272(7) 0.0315(4) Uani 1 1 d .
C1 C 0.3887(2) 0.83485(13) 0.08868(8) 0.0266(4) Uani 1 1 d .
C2 C 0.4441(2) 0.77949(15) 0.03343(8) 0.0336(4) Uani 1 1 d .
H2 H 0.3857 0.7221 0.0153 0.040 Uiso 1 1 calc R
C3 C 0.5855(2) 0.80881(16) 0.00504(9) 0.0373(5) Uani 1 1 d .
H3 H 0.6239 0.7708 -0.0328 0.045 Uiso 1 1 calc R
C4 C 0.6721(2) 0.89184(15) 0.03039(9) 0.0340(4) Uani 1 1 d .
C5 C 0.6156(2) 0.94511(15) 0.08621(9) 0.0362(5) Uani 1 1 d .
H5 H 0.6744 1.0021 0.1045 0.043 Uiso 1 1 calc R
C6 C 0.4751(2) 0.91661(14) 0.11572(9) 0.0325(4) Uani 1 1 d .
H6 H 0.4382 0.9530 0.1543 0.039 Uiso 1 1 calc R
C7 C 0.8264(2) 0.92433(17) -0.00069(10) 0.0477(6) Uani 1 1 d .
H7A H 0.9117 0.8704 0.0179 0.072 Uiso 1 1 calc R
H7B H 0.8457 1.0044 0.0089 0.072 Uiso 1 1 calc R
H7C H 0.8221 0.9193 -0.0490 0.072 Uiso 1 1 calc R
C8 C 0.2954(2) 0.72929(15) 0.24822(8) 0.0295(4) Uani 1 1 d .
H8 H 0.3064 0.8090 0.2555 0.035 Uiso 1 1 calc R
C9 C 0.3250(2) 0.64707(14) 0.29777(8) 0.0281(4) Uani 1 1 d .
H9 H 0.3613 0.6713 0.3387 0.034 Uiso 1 1 calc R
C10 C 0.30570(19) 0.52328(14) 0.29365(8) 0.0224(4) Uani 1 1 d .
C11 C 0.32508(19) 0.44831(14) 0.34812(8) 0.0244(4) Uani 1 1 d .
C12 C 0.3546(2) 0.48651(15) 0.41807(8) 0.0349(5) Uani 1 1 d .
H12 H 0.4477 0.5347 0.4176 0.042 Uiso 1 1 calc R
C13 C 0.3895(2) 0.36979(16) 0.45997(9) 0.0439(5) Uani 1 1 d .
H13A H 0.5025 0.3438 0.4580 0.053 Uiso 1 1 calc R
H13B H 0.3582 0.3768 0.5071 0.053 Uiso 1 1 calc R
C14 C 0.2899(2) 0.28598(16) 0.42720(8) 0.0418(5) Uani 1 1 d .
H14A H 0.1777 0.2989 0.4395 0.050 Uiso 1 1 calc R
H14B H 0.3259 0.2036 0.4399 0.050 Uiso 1 1 calc R
C15 C 0.3158(2) 0.31649(14) 0.35303(8) 0.0281(4) Uani 1 1 d .
H15 H 0.4220 0.2812 0.3413 0.034 Uiso 1 1 calc R
C16 C 0.1981(2) 0.27104(14) 0.30678(8) 0.0293(4) Uani 1 1 d .
H16A H 0.1753 0.1904 0.3226 0.035 Uiso 1 1 calc R
H16B H 0.0985 0.3208 0.3071 0.035 Uiso 1 1 calc R
C17 C 0.2636(2) 0.27202(14) 0.23703(8) 0.0269(4) Uani 1 1 d .
C18 C 0.29064(19) 0.37210(14) 0.20379(8) 0.0261(4) Uani 1 1 d .
H18 H 0.3420 0.3675 0.1619 0.031 Uiso 1 1 calc R
C19 C 0.24814(19) 0.49268(13) 0.22574(7) 0.0227(4) Uani 1 1 d .
H19 H 0.1307 0.5018 0.2274 0.027 Uiso 1 1 calc R
C20 C 0.2994(2) 0.58048(13) 0.17022(8) 0.0284(4) Uani 1 1 d .
H20A H 0.4152 0.5732 0.1655 0.034 Uiso 1 1 calc R
H20B H 0.2532 0.5633 0.1274 0.034 Uiso 1 1 calc R
C21 C 0.2089(2) 0.55463(17) 0.44566(9) 0.0496(6) Uani 1 1 d .
H21A H 0.1808 0.6237 0.4155 0.074 Uiso 1 1 calc R
H21B H 0.2326 0.5792 0.4898 0.074 Uiso 1 1 calc R
H21C H 0.1208 0.5043 0.4492 0.074 Uiso 1 1 calc R
C22 C 0.3078(2) 0.15589(14) 0.21022(9) 0.0376(5) Uani 1 1 d .
H22A H 0.3580 0.1680 0.1665 0.056 Uiso 1 1 calc R
H22B H 0.2132 0.1135 0.2058 0.056 Uiso 1 1 calc R
H22C H 0.3812 0.1102 0.2408 0.056 Uiso 1 1 calc R
C23 C 0.8717(2) 0.88459(14) 0.35238(8) 0.0310(4) Uani 1 1 d .
C24 C 0.8782(2) 0.85949(15) 0.42032(9) 0.0365(5) Uani 1 1 d .
H24 H 0.7893 0.8321 0.4438 0.044 Uiso 1 1 calc R
C25 C 1.0142(2) 0.87433(16) 0.45400(9) 0.0390(5) Uani 1 1 d .
H25 H 1.0170 0.8583 0.5010 0.047 Uiso 1 1 calc R
C26 C 1.1480(2) 0.91219(14) 0.42108(9) 0.0338(4) Uani 1 1 d .
C27 C 1.1380(2) 0.93659(15) 0.35271(9) 0.0373(5) Uani 1 1 d .
H27 H 1.2272 0.9631 0.3290 0.045 Uiso 1 1 calc R
C28 C 1.0024(2) 0.92354(14) 0.31814(9) 0.0367(5) Uani 1 1 d .
H28 H 0.9984 0.9411 0.2713 0.044 Uiso 1 1 calc R
C29 C 1.2968(2) 0.92478(17) 0.45801(10) 0.0457(5) Uani 1 1 d .
H29A H 1.2716 0.9604 0.4999 0.068 Uiso 1 1 calc R
H29B H 1.3647 0.9746 0.4307 0.068 Uiso 1 1 calc R
H29C H 1.3513 0.8475 0.4676 0.068 Uiso 1 1 calc R
C30 C 0.7710(2) 0.63393(14) 0.31413(8) 0.0328(4) Uani 1 1 d .
H30A H 0.7108 0.6356 0.3564 0.039 Uiso 1 1 calc R
H30B H 0.8843 0.6284 0.3251 0.039 Uiso 1 1 calc R
C31 C 0.7330(2) 0.52653(13) 0.27850(8) 0.0258(4) Uani 1 1 d .
H31 H 0.6169 0.5332 0.2711 0.031 Uiso 1 1 calc R
C32 C 0.76701(19) 0.42159(14) 0.32709(8) 0.0305(4) Uani 1 1 d .
H32 H 0.8052 0.4361 0.3696 0.037 Uiso 1 1 calc R
C33 C 0.7487(2) 0.31114(15) 0.31606(9) 0.0339(4) Uani 1 1 d .
C34 C 0.7054(2) 0.27722(15) 0.24839(10) 0.0416(5) Uani 1 1 d .
H34A H 0.6057 0.3206 0.2339 0.050 Uiso 1 1 calc R
H34B H 0.6894 0.1926 0.2506 0.050 Uiso 1 1 calc R
C35 C 0.8346(2) 0.30468(14) 0.19830(9) 0.0356(4) Uani 1 1 d .
H35 H 0.9368 0.2786 0.2205 0.043 Uiso 1 1 calc R
C36 C 0.8310(3) 0.24280(17) 0.13343(10) 0.0526(6) Uani 1 1 d .
H36A H 0.8708 0.1598 0.1404 0.063 Uiso 1 1 calc R
H36B H 0.7234 0.2470 0.1150 0.063 Uiso 1 1 calc R
C37 C 0.9398(3) 0.31225(18) 0.08832(10) 0.0552(6) Uani 1 1 d .
H37A H 0.9233 0.2987 0.0410 0.066 Uiso 1 1 calc R
H37B H 1.0512 0.2910 0.0998 0.066 Uiso 1 1 calc R
C38 C 0.8933(2) 0.43918(17) 0.10175(9) 0.0407(5) Uani 1 1 d .
H38 H 0.9860 0.4874 0.0951 0.049 Uiso 1 1 calc R
C39 C 0.8431(2) 0.43266(15) 0.17494(8) 0.0286(4) Uani 1 1 d .
C40 C 0.81002(19) 0.52689(14) 0.20975(8) 0.0257(4) Uani 1 1 d .
C41 C 0.8330(2) 0.64379(14) 0.17993(8) 0.0325(4) Uani 1 1 d .
H41 H 0.8786 0.6496 0.1366 0.039 Uiso 1 1 calc R
C42 C 0.7956(2) 0.74295(15) 0.20813(8) 0.0334(4) Uani 1 1 d .
H42 H 0.8122 0.8155 0.1842 0.040 Uiso 1 1 calc R
C43 C 0.7810(2) 0.21345(15) 0.36909(10) 0.0456(5) Uani 1 1 d .
H43A H 0.8086 0.2460 0.4107 0.068 Uiso 1 1 calc R
H43B H 0.8685 0.1609 0.3549 0.068 Uiso 1 1 calc R
H43C H 0.6871 0.1697 0.3763 0.068 Uiso 1 1 calc R
C44 C 0.7588(3) 0.48950(18) 0.05610(9) 0.0536(6) Uani 1 1 d .
H44A H 0.6695 0.4406 0.0622 0.080 Uiso 1 1 calc R
H44B H 0.7943 0.4909 0.0096 0.080 Uiso 1 1 calc R
H44C H 0.7266 0.5692 0.0673 0.080 Uiso 1 1 calc R

loop_
_atom_site_aniso_label
_atom_site_aniso_U_11
_atom_site_aniso_U_22
_atom_site_aniso_U_33
_atom_site_aniso_U_23
_atom_site_aniso_U_13
_atom_site_aniso_U_12
S1 0.0315(3) 0.0282(2) 0.0286(2) 0.00534(19) -0.0020(2) -0.0006(2)
S2 0.0435(3) 0.0296(3) 0.0457(3) -0.0137(2) -0.0005(2) 0.0050(2)
O1 0.0364(8) 0.0431(8) 0.0305(7) 0.0075(6) -0.0119(6) -0.0111(6)
O2 0.0387(8) 0.0295(7) 0.0398(7) 0.0044(6) 0.0079(6) 0.0069(6)
O3 0.0383(9) 0.0582(9) 0.0616(9) -0.0306(7) 0.0121(8) -0.0020(7)
O4 0.0704(11) 0.0276(7) 0.0585(9) -0.0064(7) -0.0195(8) 0.0106(7)
N1 0.0350(9) 0.0229(7) 0.0235(7) 0.0015(6) -0.0029(6) -0.0018(6)
N2 0.0423(10) 0.0222(7) 0.0300(8) -0.0057(6) 0.0037(7) 0.0008(7)
C1 0.0309(11) 0.0221(9) 0.0253(9) 0.0053(7) -0.0023(8) 0.0005(7)
C2 0.0432(12) 0.0300(10) 0.0283(9) -0.0029(8) -0.0014(9) -0.0073(9)
C3 0.0407(13) 0.0388(11) 0.0312(10) -0.0015(8) 0.0050(9) 0.0028(9)
C4 0.0277(11) 0.0329(10) 0.0379(10) 0.0131(8) -0.0032(9) 0.0055(8)
C5 0.0356(12) 0.0295(10) 0.0437(11) 0.0011(9) -0.0082(9) -0.0055(9)
C6 0.0380(12) 0.0268(9) 0.0329(10) -0.0039(8) -0.0006(9) -0.0012(8)
C7 0.0301(12) 0.0499(13) 0.0594(14) 0.0175(11) 0.0012(10) 0.0009(10)
C8 0.0364(11) 0.0251(9) 0.0279(9) -0.0063(7) 0.0018(8) -0.0031(8)
C9 0.0330(11) 0.0312(9) 0.0207(8) -0.0042(7) -0.0021(8) -0.0045(8)
C10 0.0200(9) 0.0262(9) 0.0217(8) -0.0039(7) 0.0014(7) -0.0033(7)
C11 0.0211(9) 0.0300(9) 0.0225(8) -0.0033(7) 0.0005(7) -0.0033(7)
C12 0.0465(13) 0.0369(10) 0.0220(9) -0.0003(8) -0.0048(8) -0.0093(9)
C13 0.0596(15) 0.0469(12) 0.0249(10) 0.0033(9) -0.0071(9) -0.0060(11)
C14 0.0620(15) 0.0360(11) 0.0273(10) 0.0047(8) 0.0004(10) -0.0093(10)
C15 0.0315(11) 0.0281(9) 0.0242(9) 0.0022(7) 0.0002(8) -0.0033(8)
C16 0.0337(11) 0.0243(9) 0.0306(9) -0.0015(7) 0.0015(8) -0.0073(8)
C17 0.0260(10) 0.0269(9) 0.0284(9) -0.0050(7) -0.0040(8) -0.0029(8)
C18 0.0257(10) 0.0300(9) 0.0229(8) -0.0054(7) -0.0020(7) -0.0009(8)
C19 0.0222(9) 0.0237(8) 0.0222(8) -0.0015(7) -0.0024(7) -0.0028(7)
C20 0.0361(11) 0.0269(9) 0.0226(9) -0.0042(7) -0.0015(8) -0.0023(8)
C21 0.0667(16) 0.0534(13) 0.0302(11) -0.0131(9) 0.0076(10) -0.0054(11)
C22 0.0510(13) 0.0289(10) 0.0332(10) -0.0040(8) 0.0001(9) -0.0031(9)
C23 0.0400(12) 0.0205(9) 0.0328(10) -0.0066(7) 0.0049(9) -0.0003(8)
C24 0.0410(13) 0.0339(10) 0.0350(11) -0.0024(8) 0.0105(9) -0.0067(9)
C25 0.0453(13) 0.0410(11) 0.0301(10) 0.0002(8) 0.0074(10) -0.0029(10)
C26 0.0402(12) 0.0253(9) 0.0361(10) -0.0068(8) 0.0066(9) 0.0004(8)
C27 0.0457(13) 0.0285(10) 0.0388(11) -0.0080(8) 0.0139(10) -0.0072(9)
C28 0.0555(14) 0.0268(10) 0.0285(10) -0.0046(8) 0.0090(10) -0.0056(9)
C29 0.0414(13) 0.0485(12) 0.0478(12) -0.0107(10) 0.0064(10) -0.0014(10)
C30 0.0435(12) 0.0298(10) 0.0252(9) -0.0039(8) 0.0038(8) -0.0019(9)
C31 0.0242(10) 0.0225(9) 0.0303(9) -0.0016(7) 0.0011(8) 0.0002(7)
C32 0.0264(11) 0.0330(10) 0.0313(10) 0.0012(8) 0.0012(8) 0.0008(8)
C33 0.0251(10) 0.0295(10) 0.0459(11) 0.0038(9) -0.0015(9) -0.0009(8)
C34 0.0381(12) 0.0239(9) 0.0630(14) 0.0016(9) -0.0152(10) -0.0075(8)
C35 0.0341(11) 0.0307(10) 0.0431(11) -0.0137(8) -0.0135(9) 0.0038(8)
C36 0.0654(16) 0.0362(11) 0.0577(14) -0.0217(10) -0.0281(12) 0.0081(11)
C37 0.0548(15) 0.0667(15) 0.0460(13) -0.0339(11) -0.0126(11) 0.0156(12)
C38 0.0423(13) 0.0460(12) 0.0360(11) -0.0184(9) -0.0018(9) -0.0018(10)
C39 0.0227(10) 0.0328(10) 0.0315(10) -0.0087(8) -0.0043(8) -0.0021(8)
C40 0.0205(10) 0.0291(9) 0.0280(9) -0.0053(7) -0.0011(7) -0.0028(7)
C41 0.0385(12) 0.0329(10) 0.0271(9) -0.0045(8) 0.0050(8) -0.0072(9)
C42 0.0427(12) 0.0285(9) 0.0293(10) -0.0001(8) 0.0001(9) -0.0060(8)
C43 0.0423(13) 0.0328(11) 0.0593(13) 0.0103(10) -0.0002(11) -0.0002(9)
C44 0.0741(17) 0.0532(13) 0.0334(11) -0.0096(10) -0.0088(11) 0.0049(12)

loop_
_atom_type_symbol
_atom_type_description
_atom_type_scat_dispersion_real
_atom_type_scat_dispersion_imag
_atom_type_scat_source
C C 0.0033 0.0016 'International Tables Vol C Tables 4.2.6.8 and 6.1.1.4'
H H 0.0000 0.0000 'International Tables Vol C Tables 4.2.6.8 and 6.1.1.4'
N N 0.0061 0.0033 'International Tables Vol C Tables 4.2.6.8 and 6.1.1.4'
O O 0.0106 0.0060 'International Tables Vol C Tables 4.2.6.8 and 6.1.1.4'
S S 0.1246 0.1234 'International Tables Vol C Tables 4.2.6.8 and 6.1.1.4'

loop_
_geom_angle_atom_site_label_1
_geom_angle_atom_site_label_2
_geom_angle_atom_site_label_3
_geom_angle
O2 S1 O1 120.82(8)
O2 S1 N1 106.13(7)
O1 S1 N1 106.12(7)
O2 S1 C1 108.36(8)
O1 S1 C1 107.49(8)
N1 S1 C1 107.21(8)
O3 S2 O4 120.27(9)
O3 S2 N2 106.78(8)
O4 S2 N2 106.70(8)
O3 S2 C23 106.92(9)
O4 S2 C23 109.11(8)
N2 S2 C23 106.27(8)
C8 N1 C20 114.47(14)
C8 N1 S1 120.56(12)
C20 N1 S1 120.17(11)
C42 N2 C30 114.08(14)
C42 N2 S2 120.86(11)
C30 N2 S2 118.54(12)
C6 C1 C2 120.39(16)
C6 C1 S1 119.60(13)
C2 C1 S1 120.00(13)
C3 C2 C1 119.08(17)
C3 C2 H2 120.5
C1 C2 H2 120.5
C4 C3 C2 121.51(17)
C4 C3 H3 119.2
C2 C3 H3 119.2
C3 C4 C5 118.52(16)
C3 C4 C7 121.61(17)
C5 C4 C7 119.86(18)
C6 C5 C4 120.99(17)
C6 C5 H5 119.5
C4 C5 H5 119.5
C1 C6 C5 119.49(17)
C1 C6 H6 120.3
C5 C6 H6 120.3
C4 C7 H7A 109.5
C4 C7 H7B 109.5
H7A C7 H7B 109.5
C4 C7 H7C 109.5
H7A C7 H7C 109.5
H7B C7 H7C 109.5
C9 C8 N1 120.63(15)
C9 C8 H8 119.7
N1 C8 H8 119.7
C8 C9 C10 124.72(16)
C8 C9 H9 117.6
C10 C9 H9 117.6
C11 C10 C9 120.35(15)
C11 C10 C19 125.56(14)
C9 C10 C19 113.84(13)
C10 C11 C15 127.93(15)
C10 C11 C12 123.71(15)
C15 C11 C12 108.32(13)
C11 C12 C21 111.64(16)
C11 C12 C13 103.48(14)
C21 C12 C13 110.51(15)
C11 C12 H12 110.3
C21 C12 H12 110.3
C13 C12 H12 110.3
C14 C13 C12 103.32(16)
C14 C13 H13A 111.1
C12 C13 H13A 111.1
C14 C13 H13B 111.1
C12 C13 H13B 111.1
H13A C13 H13B 109.1
C13 C14 C15 103.08(13)
C13 C14 H14A 111.1
C15 C14 H14A 111.1
C13 C14 H14B 111.1
C15 C14 H14B 111.1
H14A C14 H14B 109.1
C11 C15 C16 115.41(14)
C11 C15 C14 103.73(13)
C16 C15 C14 115.51(14)
C11 C15 H15 107.2
C16 C15 H15 107.2
C14 C15 H15 107.2
C17 C16 C15 109.95(13)
C17 C16 H16A 109.7
C15 C16 H16A 109.7
C17 C16 H16B 109.7
C15 C16 H16B 109.7
H16A C16 H16B 108.2
C18 C17 C22 122.47(15)
C18 C17 C16 120.16(15)
C22 C17 C16 117.19(14)
C17 C18 C19 126.46(15)
C17 C18 H18 116.8
C19 C18 H18 116.8
C18 C19 C10 118.61(14)
C18 C19 C20 107.38(13)
C10 C19 C20 110.94(13)
C18 C19 H19 106.4
C10 C19 H19 106.4
C20 C19 H19 106.4
N1 C20 C19 110.20(13)
N1 C20 H20A 109.6
C19 C20 H20A 109.6
N1 C20 H20B 109.6
C19 C20 H20B 109.6
H20A C20 H20B 108.1
C12 C21 H21A 109.5
C12 C21 H21B 109.5
H21A C21 H21B 109.5
C12 C21 H21C 109.5
H21A C21 H21C 109.5
H21B C21 H21C 109.5
C17 C22 H22A 109.5
C17 C22 H22B 109.5
H22A C22 H22B 109.5
C17 C22 H22C 109.5
H22A C22 H22C 109.5
H22B C22 H22C 109.5
C24 C23 C28 119.96(18)
C24 C23 S2 119.57(14)
C28 C23 S2 120.45(14)
C23 C24 C25 119.66(17)
C23 C24 H24 120.2
C25 C24 H24 120.2
C24 C25 C26 121.84(17)
C24 C25 H25 119.1
C26 C25 H25 119.1
C27 C26 C25 117.19(19)
C27 C26 C29 121.47(16)
C25 C26 C29 121.34(17)
C28 C27 C26 121.88(17)
C28 C27 H27 119.1
C26 C27 H27 119.1
C27 C28 C23 119.46(17)
C27 C28 H28 120.3
C23 C28 H28 120.3
C26 C29 H29A 109.5
C26 C29 H29B 109.5
H29A C29 H29B 109.5
C26 C29 H29C 109.5
H29A C29 H29C 109.5
H29B C29 H29C 109.5
N2 C30 C31 111.38(15)
N2 C30 H30A 109.4
C31 C30 H30A 109.4
N2 C30 H30B 109.4
C31 C30 H30B 109.4
H30A C30 H30B 108.0
C32 C31 C40 118.46(14)
C32 C31 C30 106.78(14)
C40 C31 C30 111.20(13)
C32 C31 H31 106.6
C40 C31 H31 106.6
C30 C31 H31 106.6
C33 C32 C31 126.23(17)
C33 C32 H32 116.9
C31 C32 H32 116.9
C32 C33 C34 121.21(16)
C32 C33 C43 121.76(18)
C34 C33 C43 116.90(16)
C33 C34 C35 110.24(15)
C33 C34 H34A 109.6
C35 C34 H34A 109.6
C33 C34 H34B 109.6
C35 C34 H34B 109.6
H34A C34 H34B 108.1
C39 C35 C34 115.90(14)
C39 C35 C36 103.95(15)
C34 C35 C36 115.64(16)
C39 C35 H35 106.9
C34 C35 H35 106.9
C36 C35 H35 106.9
C37 C36 C35 102.35(15)
C37 C36 H36A 111.3
C35 C36 H36A 111.3
C37 C36 H36B 111.3
C35 C36 H36B 111.3
H36A C36 H36B 109.2
C36 C37 C38 103.72(15)
C36 C37 H37A 111.0
C38 C37 H37A 111.0
C36 C37 H37B 111.0
C38 C37 H37B 111.0
H37A C37 H37B 109.0
C39 C38 C37 104.07(15)
C39 C38 C44 111.64(16)
C37 C38 C44 110.72(16)
C39 C38 H38 110.1
C37 C38 H38 110.1
C44 C38 H38 110.1
C40 C39 C35 128.15(15)
C40 C39 C38 123.96(15)
C35 C39 C38 107.88(14)
C39 C40 C41 120.47(15)
C39 C40 C31 125.88(14)
C41 C40 C31 113.40(14)
C42 C41 C40 125.51(16)
C42 C41 H41 117.2
C40 C41 H41 117.2
C41 C42 N2 121.05(15)
C41 C42 H42 119.5
N2 C42 H42 119.5
C33 C43 H43A 109.5
C33 C43 H43B 109.5
H43A C43 H43B 109.5
C33 C43 H43C 109.5
H43A C43 H43C 109.5
H43B C43 H43C 109.5
C38 C44 H44A 109.5
C38 C44 H44B 109.5
H44A C44 H44B 109.5
C38 C44 H44C 109.5
H44A C44 H44C 109.5
H44B C44 H44C 109.5

loop_
_geom_bond_atom_site_label_1
_geom_bond_atom_site_label_2
_geom_bond_distance
S1 O2 1.4308(12)
S1 O1 1.4370(13)
S1 N1 1.6344(14)
S1 C1 1.7512(17)
S2 O3 1.4287(13)
S2 O4 1.4304(13)
S2 N2 1.6336(14)
S2 C23 1.759(2)
N1 C8 1.405(2)
N1 C20 1.455(2)
N2 C42 1.403(2)
N2 C30 1.466(2)
C1 C6 1.381(2)
C1 C2 1.384(2)
C2 C3 1.382(2)
C2 H2 0.9500
C3 C4 1.378(2)
C3 H3 0.9500
C4 C5 1.385(2)
C4 C7 1.511(2)
C5 C6 1.382(2)
C5 H5 0.9500
C6 H6 0.9500
C7 H7A 0.9800
C7 H7B 0.9800
C7 H7C 0.9800
C8 C9 1.335(2)
C8 H8 0.9500
C9 C10 1.453(2)
C9 H9 0.9500
C10 C11 1.347(2)
C10 C19 1.531(2)
C11 C15 1.519(2)
C11 C12 1.534(2)
C12 C21 1.542(2)
C12 C13 1.543(2)
C12 H12 1.0000
C13 C14 1.519(2)
C13 H13A 0.9900
C13 H13B 0.9900
C14 C15 1.525(2)
C14 H14A 0.9900
C14 H14B 0.9900
C15 C16 1.521(2)
C15 H15 1.0000
C16 C17 1.505(2)
C16 H16A 0.9900
C16 H16B 0.9900
C17 C18 1.321(2)
C17 C22 1.499(2)
C18 C19 1.505(2)
C18 H18 0.9500
C19 C20 1.531(2)
C19 H19 1.0000
C20 H20A 0.9900
C20 H20B 0.9900
C21 H21A 0.9800
C21 H21B 0.9800
C21 H21C 0.9800
C22 H22A 0.9800
C22 H22B 0.9800
C22 H22C 0.9800
C23 C24 1.377(2)
C23 C28 1.389(2)
C24 C25 1.378(3)
C24 H24 0.9500
C25 C26 1.394(2)
C25 H25 0.9500
C26 C27 1.386(2)
C26 C29 1.498(3)
C27 C28 1.379(3)
C27 H27 0.9500
C28 H28 0.9500
C29 H29A 0.9800
C29 H29B 0.9800
C29 H29C 0.9800
C30 C31 1.529(2)
C30 H30A 0.9900
C30 H30B 0.9900
C31 C32 1.509(2)
C31 C40 1.525(2)
C31 H31 1.0000
C32 C33 1.326(2)
C32 H32 0.9500
C33 C34 1.501(3)
C33 C43 1.503(2)
C34 C35 1.520(2)
C34 H34A 0.9900
C34 H34B 0.9900
C35 C39 1.517(2)
C35 C36 1.535(2)
C35 H35 1.0000
C36 C37 1.517(3)
C36 H36A 0.9900
C36 H36B 0.9900
C37 C38 1.528(3)
C37 H37A 0.9900
C37 H37B 0.9900
C38 C39 1.528(2)
C38 C44 1.531(3)
C38 H38 1.0000
C39 C40 1.345(2)
C40 C41 1.456(2)
C41 C42 1.328(2)
C41 H41 0.9500
C42 H42 0.9500
C43 H43A 0.9800
C43 H43B 0.9800
C43 H43C 0.9800
C44 H44A 0.9800
C44 H44B 0.9800
C44 H44C 0.9800

loop_
_geom_torsion_atom_site_label_1
_geom_torsion_atom_site_label_2
_geom_torsion_atom_site_label_3
_geom_torsion_atom_site_label_4
_geom_torsion
O2 S1 N1 C8 -33.60(15)
O1 S1 N1 C8 -163.31(13)
C1 S1 N1 C8 82.05(15)
O2 S1 N1 C20 172.29(13)
O1 S1 N1 C20 42.59(15)
C1 S1 N1 C20 -72.06(14)
O3 S2 N2 C42 156.20(14)
O4 S2 N2 C42 26.40(17)
C23 S2 N2 C42 -89.93(15)
O3 S2 N2 C30 -53.80(15)
O4 S2 N2 C30 176.39(13)
C23 S2 N2 C30 60.07(14)
O2 S1 C1 C6 28.89(16)
O1 S1 C1 C6 161.00(14)
N1 S1 C1 C6 -85.28(15)
O2 S1 C1 C2 -151.87(14)
O1 S1 C1 C2 -19.76(16)
N1 S1 C1 C2 93.97(15)
C6 C1 C2 C3 -1.2(3)
S1 C1 C2 C3 179.57(13)
C1 C2 C3 C4 -0.1(3)
C2 C3 C4 C5 0.9(3)
C2 C3 C4 C7 -179.80(16)
C3 C4 C5 C6 -0.5(3)
C7 C4 C5 C6 -179.75(16)
C2 C1 C6 C5 1.6(3)
S1 C1 C6 C5 -179.11(13)
C4 C5 C6 C1 -0.8(3)
C20 N1 C8 C9 -25.6(2)
S1 N1 C8 C9 178.94(13)
N1 C8 C9 C10 -2.9(3)
C8 C9 C10 C11 -174.05(16)
C8 C9 C10 C19 0.5(2)
C9 C10 C11 C15 -177.58(15)
C19 C10 C11 C15 8.6(3)
C9 C10 C11 C12 5.1(3)
C19 C10 C11 C12 -168.70(16)
C10 C11 C12 C21 68.2(2)
C15 C11 C12 C21 -109.54(16)
C10 C11 C12 C13 -172.94(16)
C15 C11 C12 C13 9.32(19)
C11 C12 C13 C14 -31.96(19)
C21 C12 C13 C14 87.68(19)
C12 C13 C14 C15 42.99(19)
C10 C11 C15 C16 -33.5(2)
C12 C11 C15 C16 144.10(15)
C10 C11 C15 C14 -160.87(18)
C12 C11 C15 C14 16.74(19)
C13 C14 C15 C11 -36.71(19)
C13 C14 C15 C16 -164.01(16)
C11 C15 C16 C17 77.05(18)
C14 C15 C16 C17 -161.76(15)
C15 C16 C17 C18 -64.9(2)
C15 C16 C17 C22 110.35(17)
C22 C17 C18 C19 178.76(16)
C16 C17 C18 C19 -6.3(3)
C17 C18 C19 C10 54.6(2)
C17 C18 C19 C20 -178.71(17)
C11 C10 C19 C18 -33.0(2)
C9 C10 C19 C18 152.84(14)
C11 C10 C19 C20 -157.92(16)
C9 C10 C19 C20 27.89(19)
C8 N1 C20 C19 53.78(19)
S1 N1 C20 C19 -150.62(12)
C18 C19 C20 N1 174.63(13)
C10 C19 C20 N1 -54.30(19)
O3 S2 C23 C24 11.11(16)
O4 S2 C23 C24 142.63(14)
N2 S2 C23 C24 -102.67(15)
O3 S2 C23 C28 -170.34(13)
O4 S2 C23 C28 -38.81(16)
N2 S2 C23 C28 75.89(15)
C28 C23 C24 C25 0.6(3)
S2 C23 C24 C25 179.20(14)
C23 C24 C25 C26 -1.3(3)
C24 C25 C26 C27 1.1(3)
C24 C25 C26 C29 -178.26(17)
C25 C26 C27 C28 -0.4(3)
C29 C26 C27 C28 178.98(16)
C26 C27 C28 C23 -0.2(3)
C24 C23 C28 C27 0.1(3)
S2 C23 C28 C27 -178.48(13)
C42 N2 C30 C31 -51.4(2)
S2 N2 C30 C31 156.65(12)
N2 C30 C31 C32 -176.21(13)
N2 C30 C31 C40 53.19(19)
C40 C31 C32 C33 -54.1(2)
C30 C31 C32 C33 179.52(17)
C31 C32 C33 C34 6.5(3)
C31 C32 C33 C43 -177.85(15)
C32 C33 C34 C35 63.4(2)
C43 C33 C34 C35 -112.48(17)
C33 C34 C35 C39 -75.5(2)
C33 C34 C35 C36 162.44(16)
C39 C35 C36 C37 36.44(19)
C34 C35 C36 C37 164.64(16)
C35 C36 C37 C38 -42.8(2)
C36 C37 C38 C39 32.3(2)
C36 C37 C38 C44 -87.8(2)
C34 C35 C39 C40 33.7(3)
C36 C35 C39 C40 161.78(19)
C34 C35 C39 C38 -144.73(16)
C36 C35 C39 C38 -16.69(19)
C37 C38 C39 C40 172.02(18)
C44 C38 C39 C40 -68.5(2)
C37 C38 C39 C35 -9.43(19)
C44 C38 C39 C35 110.03(17)
C35 C39 C40 C41 176.74(17)
C38 C39 C40 C41 -5.0(3)
C35 C39 C40 C31 -9.5(3)
C38 C39 C40 C31 168.77(16)
C32 C31 C40 C39 33.3(3)
C30 C31 C40 C39 157.49(18)
C32 C31 C40 C41 -152.56(16)
C30 C31 C40 C41 -28.3(2)
C39 C40 C41 C42 175.79(19)
C31 C40 C41 C42 1.3(3)
C40 C41 C42 N2 1.9(3)
C30 N2 C42 C41 24.1(2)
S2 N2 C42 C41 175.36(15)
